data_7224695
loop_
_publ_author_name
'zhou, Yang-Yang'
'Kong, Ya-jie'
'Jia, Qianqian'
'Yao, shuang'
'Yan, Jinghui'

_publ_section_title
;
 Supermolecular assembly of polyoxoanion and metal-organic cationic units
 towards model of core--shell nanostructure
;
_journal_name_full 'RSC Adv.'
_journal_paper_doi 10.1039/C6RA00223D
_journal_year 2016
_chemical_formula_sum 'C36 H122 N24 Ni4 O46 P V18'
_chemical_formula_weight 2810.31
_chemical_name_systematic
; 
 ? 
;
_space_group_IT_number 229
_symmetry_cell_setting cubic
_symmetry_space_group_name_Hall '-I 4 2 3'
_symmetry_space_group_name_H-M 'I m -3 m'
_atom_sites_solution_hydrogens none
_atom_sites_solution_primary direct
_atom_sites_solution_secondary difmap
_audit_creation_method SHELXL-97
_audit_update_record
;
2016-01-02 deposited with the CCDC.
2016-03-21 downloaded from the CCDC.
;
_cell_angle_alpha 90.00
_cell_angle_beta 90.00
_cell_angle_gamma 90.00
_cell_formula_units_Z 2
_cell_length_a 17.5402(10)
_cell_length_b 17.5402(10)
_cell_length_c 17.5402(10)
_cell_measurement_reflns_used 28356
_cell_measurement_temperature 293(2)
_cell_measurement_theta_max 27.46
_cell_measurement_theta_min 1.64
_cell_volume 5396.4(5)
_computing_structure_refinement 'SHELXL-97 (Sheldrick, 1997)'
_computing_structure_solution 'SHELXS-97 (Sheldrick, 1990)'
_diffrn_ambient_temperature 293(2)
_diffrn_measured_fraction_theta_full 0.992
_diffrn_measured_fraction_theta_max 0.992
_diffrn_measurement_device_type 'Bruker APEX area-detector diffractometer'
_diffrn_measurement_method '\f and \w scan'
_diffrn_radiation_monochromator graphite
_diffrn_radiation_source 'fine-focus sealed tube'
_diffrn_radiation_type MoK\a
_diffrn_radiation_wavelength 0.71073
_diffrn_reflns_av_R_equivalents 0.0637
_diffrn_reflns_av_sigmaI/netI 0.0148
_diffrn_reflns_limit_h_max 22
_diffrn_reflns_limit_h_min -22
_diffrn_reflns_limit_k_max 22
_diffrn_reflns_limit_k_min -22
_diffrn_reflns_limit_l_max 22
_diffrn_reflns_limit_l_min -22
_diffrn_reflns_number 28356
_diffrn_reflns_theta_full 27.46
_diffrn_reflns_theta_max 27.46
_diffrn_reflns_theta_min 1.64
_exptl_absorpt_coefficient_mu 2.251
_exptl_absorpt_correction_T_max 0.8404
_exptl_absorpt_correction_T_min 0.5921
_exptl_absorpt_correction_type multi-scan
_exptl_absorpt_process_details 'ABSCOR by T.Higashi    8 March, 1995'
_exptl_crystal_colour black
_exptl_crystal_density_diffrn 1.730
_exptl_crystal_density_method 'not measured'
_exptl_crystal_description block
_exptl_crystal_F_000 2830
_exptl_crystal_size_max 0.26
_exptl_crystal_size_mid 0.12
_exptl_crystal_size_min 0.08
_refine_diff_density_max 0.588
_refine_diff_density_min -0.513
_refine_diff_density_rms 0.138
_refine_ls_extinction_method none
_refine_ls_goodness_of_fit_ref 1.082
_refine_ls_hydrogen_treatment none
_refine_ls_matrix_type full
_refine_ls_number_parameters 51
_refine_ls_number_reflns 645
_refine_ls_number_restraints 14
_refine_ls_restrained_S_all 1.072
_refine_ls_R_factor_all 0.1044
_refine_ls_R_factor_gt 0.0740
_refine_ls_shift/su_max 0.000
_refine_ls_shift/su_mean 0.000
_refine_ls_structure_factor_coef Fsqd
_refine_ls_weighting_details 'calc w=1/[\s^2^(Fo^2^)+(0.1115P)^2^+54.3776P] where P=(Fo^2^+2Fc^2^)/3'
_refine_ls_weighting_scheme calc
_refine_ls_wR_factor_gt 0.2133
_refine_ls_wR_factor_ref 0.2484
_reflns_number_gt 451
_reflns_number_total 645
_reflns_threshold_expression >2sigma(I)
_cod_data_source_file c6ra00223d2.cif
_cod_data_source_block 1
_cod_original_sg_symbol_H-M Im-3m
_cod_database_code 7224695

loop_
_symmetry_equiv_pos_as_xyz
'x, y, z'
'-y, x, z'
'-x, -y, z'
'y, -x, z'
'x, -y, -z'
'y, x, -z'
'-x, y, -z'
'-y, -x, -z'
'z, x, y'
'-x, z, y'
'-z, -x, y'
'x, -z, y'
'z, -x, -y'
'x, z, -y'
'-z, x, -y'
'-x, -z, -y'
'y, z, x'
'-z, -y, -x'
'-z, y, x'
'z, y, -x'
'z, -y, x'
'y, -z, -x'
'-y, -z, x'
'-y, z, -x'
'x+1/2, y+1/2, z+1/2'
'-y+1/2, x+1/2, z+1/2'
'-x+1/2, -y+1/2, z+1/2'
'y+1/2, -x+1/2, z+1/2'
'x+1/2, -y+1/2, -z+1/2'
'y+1/2, x+1/2, -z+1/2'
'-x+1/2, y+1/2, -z+1/2'
'-y+1/2, -x+1/2, -z+1/2'
'z+1/2, x+1/2, y+1/2'
'-x+1/2, z+1/2, y+1/2'
'-z+1/2, -x+1/2, y+1/2'
'x+1/2, -z+1/2, y+1/2'
'z+1/2, -x+1/2, -y+1/2'
'x+1/2, z+1/2, -y+1/2'
'-z+1/2, x+1/2, -y+1/2'
'-x+1/2, -z+1/2, -y+1/2'
'y+1/2, z+1/2, x+1/2'
'-z+1/2, -y+1/2, -x+1/2'
'-z+1/2, y+1/2, x+1/2'
'z+1/2, y+1/2, -x+1/2'
'z+1/2, -y+1/2, x+1/2'
'y+1/2, -z+1/2, -x+1/2'
'-y+1/2, -z+1/2, x+1/2'
'-y+1/2, z+1/2, -x+1/2'
'-x, -y, -z'
'y, -x, -z'
'x, y, -z'
'-y, x, -z'
'-x, y, z'
'-y, -x, z'
'x, -y, z'
'y, x, z'
'-z, -x, -y'
'x, -z, -y'
'z, x, -y'
'-x, z, -y'
'-z, x, y'
'-x, -z, y'
'z, -x, y'
'x, z, y'
'-y, -z, -x'
'z, y, x'
'z, -y, -x'
'-z, -y, x'
'-z, y, -x'
'-y, z, x'
'y, z, -x'
'y, -z, x'
'-x+1/2, -y+1/2, -z+1/2'
'y+1/2, -x+1/2, -z+1/2'
'x+1/2, y+1/2, -z+1/2'
'-y+1/2, x+1/2, -z+1/2'
'-x+1/2, y+1/2, z+1/2'
'-y+1/2, -x+1/2, z+1/2'
'x+1/2, -y+1/2, z+1/2'
'y+1/2, x+1/2, z+1/2'
'-z+1/2, -x+1/2, -y+1/2'
'x+1/2, -z+1/2, -y+1/2'
'z+1/2, x+1/2, -y+1/2'
'-x+1/2, z+1/2, -y+1/2'
'-z+1/2, x+1/2, y+1/2'
'-x+1/2, -z+1/2, y+1/2'
'z+1/2, -x+1/2, y+1/2'
'x+1/2, z+1/2, y+1/2'
'-y+1/2, -z+1/2, -x+1/2'
'z+1/2, y+1/2, x+1/2'
'z+1/2, -y+1/2, -x+1/2'
'-z+1/2, -y+1/2, x+1/2'
'-z+1/2, y+1/2, -x+1/2'
'-y+1/2, z+1/2, x+1/2'
'y+1/2, z+1/2, -x+1/2'
'y+1/2, -z+1/2, x+1/2'

loop_
_atom_site_label
_atom_site_type_symbol
_atom_site_fract_x
_atom_site_fract_y
_atom_site_fract_z
_atom_site_U_iso_or_equiv
_atom_site_adp_type
_atom_site_occupancy
_atom_site_symmetry_multiplicity
_atom_site_calc_flag
_atom_site_refinement_flags
V1 V 0.14400(8) 0.0000 0.14400(8) 0.0581(8) Uani 1 4 d S
P1 P 0.0000 0.0000 0.0000 0.0381(19) Uani 1 48 d S
V14 V 0.0000 0.0000 0.22309(17) 0.0624(10) Uani 1 8 d S
Ni1 Ni 0.2500 0.7500 0.2500 0.1129(17) Uani 1 12 d S
O1 O 0.0722(3) 0.0722(3) 0.1839(4) 0.0713(18) Uani 1 2 d S
O2 O 0.2080(4) 0.0000 0.2080(4) 0.082(3) Uani 1 4 d S
O3 O 0.0509(6) 0.0509(6) 0.0509(6) 0.052(4) Uani 0.50 6 d SP
O4 O 0.0000 0.0000 0.3142(8) 0.085(4) Uani 1 8 d S
N1 N 0.2948(8) 0.8301(5) 0.1699(5) 0.127(5) Uani 1 2 d SD
C1 C 0.3573(19) 0.870(2) 0.207(2) 0.228(19) Uani 0.50 1 d PDU
C2 C 0.392(4) 0.943(3) 0.183(4) 0.22(3) Uani 0.25 1 d PDU

loop_
_atom_site_aniso_label
_atom_site_aniso_U_11
_atom_site_aniso_U_22
_atom_site_aniso_U_33
_atom_site_aniso_U_23
_atom_site_aniso_U_13
_atom_site_aniso_U_12
V1 0.0519(9) 0.0703(14) 0.0519(9) 0.000 -0.0102(9) 0.000
P1 0.0381(19) 0.0381(19) 0.0381(19) 0.000 0.000 0.000
V14 0.0715(13) 0.0715(13) 0.0441(16) 0.000 0.000 0.000
Ni1 0.1129(17) 0.1129(17) 0.1129(17) 0.0301(14) -0.0301(14) 0.0301(14)
O1 0.069(3) 0.069(3) 0.076(5) 0.005(2) 0.005(2) 0.006(3)
O2 0.070(4) 0.106(8) 0.070(4) 0.000 -0.016(5) 0.000
O3 0.052(4) 0.052(4) 0.052(4) -0.004(5) -0.004(5) -0.004(5)
O4 0.099(7) 0.099(7) 0.059(8) 0.000 0.000 0.000
N1 0.114(9) 0.134(7) 0.134(7) 0.042(9) -0.020(5) 0.020(5)
C1 0.23(2) 0.23(2) 0.23(2) 0.008(10) -0.005(10) -0.006(10)
C2 0.22(3) 0.22(3) 0.22(3) 0.004(10) -0.004(10) -0.006(10)

loop_
_atom_type_symbol
_atom_type_description
_atom_type_scat_dispersion_real
_atom_type_scat_dispersion_imag
_atom_type_scat_source
C C 0.0033 0.0016 'International Tables Vol C Tables 4.2.6.8 and 6.1.1.4'
H H 0.0000 0.0000 'International Tables Vol C Tables 4.2.6.8 and 6.1.1.4'
N N 0.0061 0.0033 'International Tables Vol C Tables 4.2.6.8 and 6.1.1.4'
O O 0.0106 0.0060 'International Tables Vol C Tables 4.2.6.8 and 6.1.1.4'
V V 0.3005 0.5294 'International Tables Vol C Tables 4.2.6.8 and 6.1.1.4'
P P 0.1023 0.0942 'International Tables Vol C Tables 4.2.6.8 and 6.1.1.4'
Ni Ni 0.3393 1.1124 'International Tables Vol C Tables 4.2.6.8 and 6.1.1.4'

loop_
_geom_angle_atom_site_label_1
_geom_angle_atom_site_label_2
_geom_angle_atom_site_label_3
_geom_angle
_geom_angle_site_symmetry_1
_geom_angle_site_symmetry_3
O2 V1 O1 101.9(2) . 63
O2 V1 O1 101.9(2) . 9
O1 V1 O1 82.7(4) 63 9
O2 V1 O1 101.9(2) . .
O1 V1 O1 156.2(4) 63 .
O1 V1 O1 92.4(4) 9 .
O2 V1 O1 101.9(2) . 4
O1 V1 O1 92.4(4) 63 4
O1 V1 O1 156.2(4) 9 4
O1 V1 O1 82.7(4) . 4
O2 V1 O3 158.9(4) . .
O1 V1 O3 92.6(3) 63 .
O1 V1 O3 64.5(3) 9 .
O1 V1 O3 64.5(3) . .
O1 V1 O3 92.6(3) 4 .
O2 V1 V14 106.22(7) . 9
O1 V1 V14 41.3(2) 63 9
O1 V1 V14 41.3(2) 9 9
O1 V1 V14 129.5(2) . 9
O1 V1 V14 129.5(2) 4 9
O3 V1 V14 74.89(7) . 9
O3 P1 O3 180(2) . 49
O3 P1 O3 109.471(1) . 52
O3 P1 O3 70.529(1) 49 52
O3 P1 O3 70.529(1) . 2
O3 P1 O3 109.471(1) 49 2
O3 P1 O3 70.5 52 2
O3 P1 O3 109.471(1) . 50
O3 P1 O3 70.529(1) 49 50
O3 P1 O3 109.5 52 50
O3 P1 O3 180(2) 2 50
O3 P1 O3 109.5 . 3
O3 P1 O3 70.5 49 3
O3 P1 O3 109.5 52 3
O3 P1 O3 70.529(1) 2 3
O3 P1 O3 109.471(1) 50 3
O3 P1 O3 70.5 . 51
O3 P1 O3 109.5 49 51
O3 P1 O3 70.5 52 51
O3 P1 O3 109.471(1) 2 51
O3 P1 O3 70.529(1) 50 51
O3 P1 O3 180(2) 3 51
O3 P1 O3 70.529(1) . 4
O3 P1 O3 109.471(1) 49 4
O3 P1 O3 180(2) 52 4
O3 P1 O3 109.5 2 4
O3 P1 O3 70.5 50 4
O3 P1 O3 70.5 3 4
O3 P1 O3 109.5 51 4
O4 V14 O1 111.0(2) . 3
O4 V14 O1 111.0(2) . 2
O1 V14 O1 82.62(15) 3 2
O4 V14 O1 111.0(2) . 4
O1 V14 O1 82.62(15) 3 4
O1 V14 O1 138.0(4) 2 4
O4 V14 O1 111.0(2) . .
O1 V14 O1 138.0(4) 3 .
O1 V14 O1 82.62(15) 2 .
O1 V14 O1 82.62(15) 4 .
O4 V14 V1 118.78(7) . 3
O1 V14 V1 41.31(8) 3 3
O1 V14 V1 41.31(8) 2 3
O1 V14 V1 113.96(18) 4 3
O1 V14 V1 113.96(18) . 3
O4 V14 V1 118.78(7) . 4
O1 V14 V1 41.31(8) 3 4
O1 V14 V1 113.96(18) 2 4
O1 V14 V1 41.31(8) 4 4
O1 V14 V1 113.96(18) . 4
V1 V14 V1 76.60(6) 3 4
O4 V14 V1 118.78(7) . 2
O1 V14 V1 113.96(18) 3 2
O1 V14 V1 41.31(8) 2 2
O1 V14 V1 113.96(18) 4 2
O1 V14 V1 41.31(8) . 2
V1 V14 V1 76.60(6) 3 2
V1 V14 V1 122.45(13) 4 2
N1 Ni1 N1 180.0(7) 54_665 30_455
N1 Ni1 N1 92.9(5) 54_665 66
N1 Ni1 N1 87.1(5) 30_455 66
N1 Ni1 N1 87.1(5) 54_665 42_565
N1 Ni1 N1 92.9(5) 30_455 42_565
N1 Ni1 N1 180.000(1) 66 42_565
N1 Ni1 N1 92.9(5) 54_665 .
N1 Ni1 N1 87.1(5) 30_455 .
N1 Ni1 N1 92.9(5) 66 .
N1 Ni1 N1 87.1(5) 42_565 .
N1 Ni1 N1 87.1(5) 54_665 73_565
N1 Ni1 N1 92.9(5) 30_455 73_565
N1 Ni1 N1 87.1(5) 66 73_565
N1 Ni1 N1 92.9(5) 42_565 73_565
N1 Ni1 N1 180.0(4) . 73_565
V1 O1 V1 137.2(4) 2 .
V1 O1 V14 97.3(2) 2 .
V1 O1 V14 97.3(2) . .
P1 O3 O3 54.736(1) . 4
P1 O3 O3 54.736(1) . 51
O3 O3 O3 90.000(1) 4 51
P1 O3 O3 54.736(1) . 2
O3 O3 O3 90.000(1) 4 2
O3 O3 O3 90.000(1) 51 2
P1 O3 V1 123.6(4) . .
O3 O3 V1 68.9(4) 4 .
O3 O3 V1 131.26(12) 51 .
O3 O3 V1 131.26(12) 2 .
C1 N1 C1 82(4) . 58_566
C1 N1 Ni1 107.6(17) . .
C1 N1 Ni1 107.6(17) 58_566 .
N1 C1 C2 127(4) . .
N1 C1 C1 118.4(17) . 30_455
C2 C1 C1 110(3) . 30_455
N1 C1 C1 48.9(18) . 58_566
C2 C1 C1 114(4) . 58_566
C1 C1 C1 126(3) 30_455 58_566
C1 C2 C2 150(4) . 55_575

loop_
_geom_bond_atom_site_label_1
_geom_bond_atom_site_label_2
_geom_bond_distance
_geom_bond_site_symmetry_2
V1 O2 1.588(10) .
V1 O1 1.918(3) 63
V1 O1 1.918(3) 9
V1 O1 1.918(3) .
V1 O1 1.918(3) 4
V1 O3 2.476(11) .
V1 V14 2.8817(16) 9
P1 O3 1.547(19) .
P1 O3 1.547(19) 49
P1 O3 1.547(19) 52
P1 O3 1.547(19) 2
P1 O3 1.547(19) 50
P1 O3 1.547(19) 3
P1 O3 1.547(19) 51
P1 O3 1.547(19) 4
V14 O4 1.599(15) .
V14 O1 1.919(7) 3
V14 O1 1.919(7) 2
V14 O1 1.919(7) 4
V14 O1 1.919(7) .
V14 V1 2.8817(16) 3
V14 V1 2.8817(16) 4
V14 V1 2.8817(16) 2
Ni1 N1 2.136(13) 54_665
Ni1 N1 2.136(13) 30_455
Ni1 N1 2.136(13) 66
Ni1 N1 2.136(13) 42_565
Ni1 N1 2.136(13) .
Ni1 N1 2.136(13) 73_565
O1 V1 1.918(3) 2
O3 O3 1.79(2) 4
O3 O3 1.79(2) 51
O3 O3 1.79(2) 2
N1 C1 1.456(10) .
N1 C1 1.456(10) 58_566
C1 C2 1.469(10) .
C1 C1 1.55(7) 30_455
C1 C1 1.91(7) 58_566
C2 C2 2.01(11) 55_575

loop_
_geom_torsion_atom_site_label_1
_geom_torsion_atom_site_label_2
_geom_torsion_atom_site_label_3
_geom_torsion_atom_site_label_4
_geom_torsion
_geom_torsion_site_symmetry_1
_geom_torsion_site_symmetry_4
O2 V1 O1 V1 149.7(5) . 2
O1 V1 O1 V1 -30.3(5) 63 2
O1 V1 O1 V1 47.0(7) 9 2
O1 V1 O1 V1 -109.6(5) 4 2
O3 V1 O1 V1 -13.2(5) . 2
V14 V1 O1 V1 26.8(7) 9 2
O2 V1 O1 V14 -101.1(2) . .
O1 V1 O1 V14 78.9(2) 63 .
O1 V1 O1 V14 156.19(13) 9 .
O1 V1 O1 V14 -0.4(4) 4 .
O3 V1 O1 V14 96.0(4) . .
V14 V1 O1 V14 136.0(2) 9 .
O4 V14 O1 V1 -110.1(2) . 2
O1 V14 O1 V1 69.9(2) 3 2
O1 V14 O1 V1 -0.4(4) 2 2
O1 V14 O1 V1 140.14(10) 4 2
V1 V14 O1 V1 27.1(3) 3 2
V1 V14 O1 V1 112.56(19) 4 2
O4 V14 O1 V1 110.1(2) . .
O1 V14 O1 V1 -69.9(2) 3 .
O1 V14 O1 V1 -140.14(10) 2 .
O1 V14 O1 V1 0.4(4) 4 .
V1 V14 O1 V1 -112.56(19) 3 .
V1 V14 O1 V1 -27.1(3) 4 .
V1 V14 O1 V1 -139.7(5) 2 .
O3 P1 O3 O3 120.0 49 4
O3 P1 O3 O3 180.0 52 4
O3 P1 O3 O3 120.0 2 4
O3 P1 O3 O3 -60.0 50 4
O3 P1 O3 O3 60.0 3 4
O3 P1 O3 O3 -120.0 51 4
O3 P1 O3 O3 -120.0 49 51
O3 P1 O3 O3 -60.0 52 51
O3 P1 O3 O3 -120.0 2 51
O3 P1 O3 O3 60.0 50 51
O3 P1 O3 O3 180.0 3 51
O3 P1 O3 O3 120.0 4 51
O3 P1 O3 O3 0(100) 49 2
O3 P1 O3 O3 60.0 52 2
O3 P1 O3 O3 180.0 50 2
O3 P1 O3 O3 -60.0 3 2
O3 P1 O3 O3 120.0 51 2
O3 P1 O3 O3 -120.0 4 2
O3 P1 O3 V1 120.0 49 .
O3 P1 O3 V1 180.0 52 .
O3 P1 O3 V1 120.0 2 .
O3 P1 O3 V1 -60.0 50 .
O3 P1 O3 V1 60.0 3 .
O3 P1 O3 V1 -120.0 51 .
O3 P1 O3 V1 0.0 4 .
O2 V1 O3 P1 180.0 . .
O1 V1 O3 P1 46.3(2) 63 .
O1 V1 O3 P1 126.9(3) 9 .
O1 V1 O3 P1 -126.9(3) . .
O1 V1 O3 P1 -46.3(2) 4 .
V14 V1 O3 P1 84.01(10) 9 .
O2 V1 O3 O3 180.0 . 4
O1 V1 O3 O3 46.3(2) 63 4
O1 V1 O3 O3 126.9(3) 9 4
O1 V1 O3 O3 -126.9(3) . 4
O1 V1 O3 O3 -46.3(2) 4 4
V14 V1 O3 O3 84.01(10) 9 4
O2 V1 O3 O3 109.8(3) . 51
O1 V1 O3 O3 -23.9(4) 63 51
O1 V1 O3 O3 56.7(3) 9 51
O1 V1 O3 O3 162.9(5) . 51
O1 V1 O3 O3 -116.4(4) 4 51
V14 V1 O3 O3 13.8(2) 9 51
O2 V1 O3 O3 -109.8(3) . 2
O1 V1 O3 O3 116.4(4) 63 2
O1 V1 O3 O3 -162.9(5) 9 2
O1 V1 O3 O3 -56.7(3) . 2
O1 V1 O3 O3 23.9(4) 4 2
V14 V1 O3 O3 154.2(4) 9 2
N1 Ni1 N1 C1 -177(2) 54_665 .
N1 Ni1 N1 C1 3(2) 30_455 .
N1 Ni1 N1 C1 90(2) 66 .
N1 Ni1 N1 C1 -90(2) 42_565 .
N1 Ni1 N1 C1 -169(100) 73_565 .
N1 Ni1 N1 C1 -90(2) 54_665 58_566
N1 Ni1 N1 C1 90(2) 30_455 58_566
N1 Ni1 N1 C1 177(2) 66 58_566
N1 Ni1 N1 C1 -3(2) 42_565 58_566
N1 Ni1 N1 C1 -81(100) 73_565 58_566
C1 N1 C1 C2 91(6) 58_566 .
Ni1 N1 C1 C2 -163(5) . .
C1 N1 C1 C1 -115(5) 58_566 30_455
Ni1 N1 C1 C1 -9(6) . 30_455
Ni1 N1 C1 C1 106.1(19) . 58_566
N1 C1 C2 C2 84(7) . 55_575
C1 C1 C2 C2 -72(8) 30_455 55_575
C1 C1 C2 C2 140(5) 58_566 55_575
